data_4129041
loop_
_publ_author_name
'Zarate, Cayetana'
'Yang, Haifeng'
'Bezdek, M\'at\'e J'
'Hesk, David'
'Chirik, Paul J.'

_publ_section_title
;
 Ni(I)-X Complexes Bearing a Bulky \a-Diimine Ligand: Synthesis,
 Structure, and Superior Catalytic Performance in the Hydrogen Isotope
 Exchange in Pharmaceuticals.
;
_journal_issue 12
_journal_name_full 'Journal of the American Chemical Society'
_journal_page_first 5034
_journal_page_last 5044
_journal_paper_doi 10.1021/jacs.9b00939
_journal_volume 141
_journal_year 2019
_chemical_absolute_configuration rm
_chemical_formula_sum 'C24 H40 Br N2 Ni'
_chemical_formula_weight 495.20
_space_group_crystal_system monoclinic
_space_group_IT_number 4
_space_group_name_Hall 'P 2yb'
_space_group_name_H-M_alt 'P 1 21 1'
_atom_sites_solution_hydrogens geom
_audit_creation_method SHELXL-2014
_cell_angle_alpha 90
_cell_angle_beta 99.126(2)
_cell_angle_gamma 90
_cell_formula_units_Z 2
_cell_length_a 6.8458(3)
_cell_length_b 11.2304(4)
_cell_length_c 16.4338(6)
_cell_measurement_reflns_used 6764
_cell_measurement_temperature 100(2)
_cell_measurement_theta_max 66.56
_cell_measurement_theta_min 2.72
_cell_volume 1247.46(8)
_computing_cell_refinement 'Bruker SAINT'
_computing_data_collection 'Bruker APEX3'
_computing_data_reduction 'Bruker SAINT'
_computing_molecular_graphics 'ORTEP3 (Farraguia, 1994)'
_computing_structure_refinement 'SHELXL-97 (Sheldrick, 2008)'
_computing_structure_solution 'SHELXT (Sheldrick 2016)'
_diffrn_ambient_temperature 100(2)
_diffrn_measured_fraction_theta_full 0.962
_diffrn_measured_fraction_theta_max 0.986
_diffrn_measurement_device_type 'Bruker D8 Venture Photon 100 CMOS'
_diffrn_measurement_method 'phi and omega scans'
_diffrn_radiation_source 'I\mS microfocus source'
_diffrn_radiation_type CuK\a
_diffrn_radiation_wavelength 1.54178
_diffrn_reflns_av_R_equivalents 0.0319
_diffrn_reflns_av_unetI/netI 0.0487
_diffrn_reflns_Laue_measured_fraction_full 0.962
_diffrn_reflns_Laue_measured_fraction_max 0.986
_diffrn_reflns_limit_h_max 8
_diffrn_reflns_limit_h_min -7
_diffrn_reflns_limit_k_max 13
_diffrn_reflns_limit_k_min -12
_diffrn_reflns_limit_l_max 19
_diffrn_reflns_limit_l_min -19
_diffrn_reflns_number 6919
_diffrn_reflns_point_group_measured_fraction_full 0.963
_diffrn_reflns_point_group_measured_fraction_max 0.988
_diffrn_reflns_theta_full 67.679
_diffrn_reflns_theta_max 66.555
_diffrn_reflns_theta_min 2.723
_exptl_absorpt_coefficient_mu 3.061
_exptl_absorpt_correction_T_max 0.7528
_exptl_absorpt_correction_T_min 0.6439
_exptl_absorpt_correction_type multi-scan
_exptl_absorpt_process_details 'TWINABS BRUKER AXS'
_exptl_crystal_colour blue
_exptl_crystal_density_diffrn 1.318
_exptl_crystal_description plate
_exptl_crystal_F_000 522
_exptl_crystal_size_max 0.173
_exptl_crystal_size_mid 0.101
_exptl_crystal_size_min 0.084
_refine_diff_density_max 1.108
_refine_diff_density_min -0.245
_refine_diff_density_rms 0.077
_refine_ls_abs_structure_details
;
 Refined as an inversion twin.
;
_refine_ls_abs_structure_Flack 0.07(3)
_refine_ls_extinction_method none
_refine_ls_goodness_of_fit_ref 1.115
_refine_ls_hydrogen_treatment mixed
_refine_ls_matrix_type full
_refine_ls_number_parameters 282
_refine_ls_number_reflns 3773
_refine_ls_number_restraints 1
_refine_ls_restrained_S_all 1.115
_refine_ls_R_factor_all 0.0377
_refine_ls_R_factor_gt 0.0353
_refine_ls_shift/su_max 0.001
_refine_ls_shift/su_mean 0.000
_refine_ls_structure_factor_coef Fsqd
_refine_ls_weighting_details 'w=1/[\s^2^(Fo^2^)+(0.0329P)^2^+0.6531P] where P=(Fo^2^+2Fc^2^)/3'
_refine_ls_weighting_scheme calc
_refine_ls_wR_factor_gt 0.0800
_refine_ls_wR_factor_ref 0.0818
_reflns_Friedel_coverage 0.897
_reflns_Friedel_fraction_full 0.965
_reflns_Friedel_fraction_max 0.990
_reflns_number_gt 3609
_reflns_number_total 3773
_reflns_threshold_expression 'I > 2\s(I)'
_cod_data_source_file ja9b00939_si_002.cif
_cod_data_source_block CZ1
_cod_original_sg_symbol_H-M 'P 21'
_cod_database_code 4129041
_shelx_space_group_comment
;
The symmetry employed for this shelxl refinement is uniquely defined
by the following loop, which should always be used as a source of
symmetry information in preference to the above space-group names.
They are only intended as comments.
;
_shelx_estimated_absorpt_t_min 0.620
_shelx_estimated_absorpt_t_max 0.783
_shelxl_version_number 2014-3

loop_
_space_group_symop_operation_xyz
'x, y, z'
'-x, y+1/2, -z'

loop_
_atom_site_label
_atom_site_type_symbol
_atom_site_fract_x
_atom_site_fract_y
_atom_site_fract_z
_atom_site_U_iso_or_equiv
_atom_site_adp_type
_atom_site_occupancy
_atom_site_site_symmetry_order
_atom_site_calc_flag
_atom_site_refinement_flags_posn
_atom_site_refinement_flags_adp
Br1 Br 0.94500(7) 0.63882(5) 0.62934(3) 0.02391(15) Uani 1 1 d . .
Ni1 Ni 0.64456(11) 0.54769(8) 0.62061(5) 0.0199(2) Uani 1 1 d . .
N1 N 0.4925(6) 0.4880(4) 0.7032(3) 0.0199(9) Uani 1 1 d . .
N2 N 0.4273(6) 0.4767(4) 0.5459(3) 0.0190(9) Uani 1 1 d . .
C15 C 0.4101(7) 0.4772(5) 0.4553(3) 0.0178(10) Uani 1 1 d . .
H15 H 0.271(9) 0.4599(12) 0.4328(14) 0.021 Uiso 1 1 calc R U
C16 C 0.4572(7) 0.6020(4) 0.4242(3) 0.0191(11) Uani 1 1 d . .
H16 H 0.538(5) 0.639(3) 0.466(3) 0.023 Uiso 1 1 calc R U
C20 C 0.5374(8) 0.3743(5) 0.4270(3) 0.0218(11) Uani 1 1 d . .
H20A H 0.632(5) 0.3506(13) 0.472(2) 0.026 Uiso 1 1 calc R U
H20B H 0.456(4) 0.309(3) 0.4110(8) 0.026 Uiso 1 1 calc R U
C21 C 0.2692(8) 0.6768(5) 0.4050(3) 0.0249(12) Uani 1 1 d . .
H21A H 0.195(4) 0.675(3) 0.454(2) 0.037 Uiso 1 1 calc R U
H21B H 0.181(4) 0.643(2) 0.354(2) 0.037 Uiso 1 1 calc R U
H21C H 0.3058(15) 0.763(3) 0.393(2) 0.037 Uiso 1 1 calc R U
C24 C 0.2928(9) 0.4560(6) 0.2629(3) 0.0296(12) Uani 1 1 d . .
H24A H 0.230(3) 0.444(4) 0.311(2) 0.044 Uiso 1 1 calc R U
H24B H 0.2852(10) 0.384(4) 0.231(3) 0.044 Uiso 1 1 calc R U
H24C H 0.226(3) 0.520(3) 0.230(3) 0.044 Uiso 1 1 calc R U
C5 C 0.5450(8) 0.5058(6) 0.7926(3) 0.0289(13) Uani 1 1 d . .
H5 H 0.447(7) 0.456(3) 0.8208(19) 0.035 Uiso 1 1 calc R U
C1 C 0.3341(7) 0.4311(5) 0.6728(3) 0.0199(11) Uani 1 1 d . .
C4 C 0.1251(7) 0.3503(5) 0.5409(3) 0.0221(11) Uani 1 1 d . .
H4A H 0.131(3) 0.344(3) 0.484(2) 0.033 Uiso 1 1 calc R U
H4B H 0.007(5) 0.389(2) 0.548(2) 0.033 Uiso 1 1 calc R U
H4C H 0.129(3) 0.274(3) 0.5645(19) 0.033 Uiso 1 1 calc R U
C22 C 0.7646(8) 0.5242(5) 0.3817(3) 0.0266(12) Uani 1 1 d . .
H22A H 0.869(5) 0.5389(9) 0.3510(15) 0.032 Uiso 1 1 calc R U
H22B H 0.809(2) 0.5300(6) 0.439(3) 0.032 Uiso 1 1 calc R U
C2 C 0.2980(7) 0.4212(4) 0.5819(3) 0.0177(10) Uani 1 1 d . .
C23 C 0.6013(11) 0.5052(6) 0.2116(4) 0.0409(16) Uani 1 1 d . .
H23A H 0.742(7) 0.530(5) 0.2267(8) 0.061 Uiso 1 1 calc R U
H23B H 0.527(6) 0.567(4) 0.176(2) 0.061 Uiso 1 1 calc R U
H23C H 0.595(7) 0.429(4) 0.181(2) 0.061 Uiso 1 1 calc R U
C3 C 0.1907(8) 0.3768(5) 0.7234(3) 0.0264(12) Uani 1 1 d . .
H3A H 0.163(5) 0.431(3) 0.761(2) 0.040 Uiso 1 1 calc R U
H3B H 0.246(3) 0.310(3) 0.749(2) 0.040 Uiso 1 1 calc R U
H3C H 0.077(5) 0.357(4) 0.6897(14) 0.040 Uiso 1 1 calc R U
C19 C 0.6418(8) 0.4113(5) 0.3553(3) 0.0251(12) Uani 1 1 d . .
H19 H 0.712(5) 0.349(5) 0.3329(17) 0.030 Uiso 1 1 calc R U
C18 C 0.5090(8) 0.4892(5) 0.2903(3) 0.0269(12) Uani 1 1 d . .
C10 C 0.5158(9) 0.6388(9) 0.8145(4) 0.0458(14) Uani 1 1 d . .
H10A H 0.5280(11) 0.693(3) 0.762(3) 0.055 Uiso 1 1 calc R U
H10B H 0.370(7) 0.6506(11) 0.8292(8) 0.055 Uiso 1 1 calc R U
C7 C 0.8567(11) 0.5327(9) 0.8950(4) 0.057(2) Uani 1 1 d . .
H7 H 0.973(12) 0.501(3) 0.922(3) 0.068 Uiso 1 1 calc R U
C6 C 0.7534(9) 0.4573(7) 0.8223(4) 0.0376(15) Uani 1 1 d . .
H6 H 0.822(6) 0.4675(11) 0.781(4) 0.045 Uiso 1 1 calc R U
C17 C 0.5717(7) 0.5937(5) 0.3512(3) 0.0235(11) Uani 1 1 d . .
H17 H 0.5900(16) 0.665(6) 0.326(2) 0.028 Uiso 1 1 calc R U
C12 C 0.8762(12) 0.6589(9) 0.8639(4) 0.060(3) Uani 1 1 d . .
H12A H 0.8823(13) 0.6647(10) 0.802(4) 0.072 Uiso 1 1 calc R U
H12B H 0.987(7) 0.708(3) 0.898(2) 0.072 Uiso 1 1 calc R U
C8 C 0.7200(13) 0.5820(9) 0.9533(4) 0.062(2) Uani 1 1 d . .
C14 C 0.5563(15) 0.5074(11) 0.9827(4) 0.078(4) Uani 1 1 d . .
H14A H 0.461(9) 0.482(7) 0.935(3) 0.118 Uiso 1 1 calc R U
H14B H 0.488(9) 0.556(4) 1.020(5) 0.118 Uiso 1 1 calc R U
H14C H 0.616(4) 0.437(6) 1.013(5) 0.118 Uiso 1 1 calc R U
C13 C 0.8401(16) 0.6344(13) 1.0327(4) 0.091(4) Uani 1 1 d . .
H13A H 0.939(11) 0.693(7) 1.0177(10) 0.137 Uiso 1 1 calc R U
H13B H 0.912(11) 0.568(4) 1.067(3) 0.137 Uiso 1 1 calc R U
H13C H 0.748(6) 0.676(7) 1.066(3) 0.137 Uiso 1 1 calc R U
C11 C 0.7509(13) 0.3254(8) 0.8392(5) 0.059(2) Uani 1 1 d . .
H11A H 0.895(7) 0.295(2) 0.856(4) 0.088 Uiso 1 1 calc R U
H11B H 0.685(9) 0.281(2) 0.786(3) 0.088 Uiso 1 1 calc R U
H11C H 0.671(9) 0.3091(13) 0.887(3) 0.088 Uiso 1 1 calc R U
C9 C 0.6665(14) 0.6802(8) 0.8868(4) 0.061(2) Uani 1 1 d . .
H9 H 0.644(3) 0.759(9) 0.908(2) 0.074 Uiso 1 1 calc R U

loop_
_atom_site_aniso_label
_atom_site_aniso_U_11
_atom_site_aniso_U_22
_atom_site_aniso_U_33
_atom_site_aniso_U_23
_atom_site_aniso_U_13
_atom_site_aniso_U_12
Br1 0.0186(2) 0.0268(3) 0.0263(2) 0.0046(3) 0.00341(17) -0.0043(2)
Ni1 0.0174(4) 0.0249(5) 0.0177(4) -0.0002(4) 0.0041(3) -0.0031(4)
N1 0.017(2) 0.025(2) 0.018(2) 0.0012(18) 0.0032(16) -0.0006(18)
N2 0.017(2) 0.023(2) 0.017(2) -0.0003(18) 0.0045(16) 0.0018(17)
C15 0.018(2) 0.022(3) 0.013(2) -0.001(2) 0.0015(19) -0.004(2)
C16 0.017(2) 0.019(3) 0.021(2) -0.0028(19) 0.003(2) -0.0008(18)
C20 0.027(3) 0.019(3) 0.020(3) 0.002(2) 0.005(2) 0.005(2)
C21 0.025(3) 0.022(3) 0.026(3) -0.004(2) -0.001(2) 0.002(2)
C24 0.038(3) 0.030(3) 0.020(3) -0.007(2) 0.001(2) -0.001(3)
C5 0.026(3) 0.044(4) 0.018(3) -0.002(2) 0.005(2) -0.008(2)
C1 0.017(2) 0.021(3) 0.023(3) 0.003(2) 0.005(2) 0.002(2)
C4 0.021(3) 0.021(3) 0.025(3) -0.002(2) 0.006(2) -0.003(2)
C22 0.021(2) 0.033(3) 0.029(3) 0.001(2) 0.011(2) 0.000(2)
C2 0.015(2) 0.016(3) 0.022(2) 0.0009(19) 0.005(2) 0.0017(19)
C23 0.056(4) 0.048(4) 0.023(3) 0.002(3) 0.017(3) 0.004(3)
C3 0.026(3) 0.033(3) 0.022(3) 0.003(2) 0.010(2) -0.002(2)
C19 0.031(3) 0.025(3) 0.022(3) -0.003(2) 0.011(2) 0.003(2)
C18 0.034(3) 0.032(3) 0.017(3) -0.001(2) 0.009(2) 0.003(2)
C10 0.055(4) 0.054(4) 0.030(3) -0.010(4) 0.013(3) -0.002(5)
C7 0.047(4) 0.097(7) 0.023(3) 0.011(4) -0.009(3) -0.032(4)
C6 0.034(3) 0.057(4) 0.021(3) 0.010(3) 0.003(2) -0.004(3)
C17 0.021(2) 0.024(3) 0.028(3) 0.005(2) 0.011(2) -0.003(2)
C12 0.061(4) 0.090(8) 0.029(3) 0.001(4) 0.003(3) -0.040(5)
C8 0.077(5) 0.092(7) 0.018(3) -0.006(3) 0.006(3) -0.043(5)
C14 0.087(6) 0.129(9) 0.020(3) -0.010(4) 0.013(4) -0.062(6)
C13 0.110(7) 0.137(10) 0.023(3) -0.012(6) -0.001(4) -0.072(8)
C11 0.065(5) 0.062(5) 0.045(4) 0.015(4) -0.006(4) 0.006(4)
C9 0.087(6) 0.071(6) 0.028(3) -0.019(3) 0.017(4) -0.034(4)

loop_
_atom_type_symbol
_atom_type_description
_atom_type_scat_dispersion_real
_atom_type_scat_dispersion_imag
_atom_type_scat_source
C C 0.0181 0.0091 'International Tables Vol C Tables 4.2.6.8 and 6.1.1.4'
H H 0.0000 0.0000 'International Tables Vol C Tables 4.2.6.8 and 6.1.1.4'
N N 0.0311 0.0180 'International Tables Vol C Tables 4.2.6.8 and 6.1.1.4'
Ni Ni -3.0029 0.5091 'International Tables Vol C Tables 4.2.6.8 and 6.1.1.4'
Br Br -0.6763 1.2805 'International Tables Vol C Tables 4.2.6.8 and 6.1.1.4'

loop_
_geom_angle_atom_site_label_1
_geom_angle_atom_site_label_2
_geom_angle_atom_site_label_3
_geom_angle
N2 Ni1 N1 81.93(17)
N2 Ni1 Br1 144.66(12)
N1 Ni1 Br1 133.17(13)
C1 N1 C5 120.8(4)
C1 N1 Ni1 114.2(3)
C5 N1 Ni1 125.1(3)
C2 N2 C15 120.7(4)
C2 N2 Ni1 114.6(3)
C15 N2 Ni1 124.5(3)
N2 C15 C16 110.5(4)
N2 C15 C20 109.8(4)
C16 C15 C20 114.7(4)
N2 C15 H15 107.2
C16 C15 H15 107.2
C20 C15 H15 107.2
C21 C16 C17 113.0(4)
C21 C16 C15 110.8(4)
C17 C16 C15 111.3(4)
C21 C16 H16 107.2
C17 C16 H16 107.2
C15 C16 H16 107.2
C19 C20 C15 112.2(4)
C19 C20 H20A 109.2
C15 C20 H20A 109.2
C19 C20 H20B 109.2
C15 C20 H20B 109.2
H20A C20 H20B 107.9
C16 C21 H21A 109.5
C16 C21 H21B 109.5
H21A C21 H21B 109.5
C16 C21 H21C 109.5
H21A C21 H21C 109.5
H21B C21 H21C 109.5
C18 C24 H24A 109.5
C18 C24 H24B 109.5
H24A C24 H24B 109.5
C18 C24 H24C 109.5
H24A C24 H24C 109.5
H24B C24 H24C 109.5
N1 C5 C6 109.7(5)
N1 C5 C10 110.0(5)
C6 C5 C10 114.5(5)
N1 C5 H5 107.4
C6 C5 H5 107.4
C10 C5 H5 107.4
N1 C1 C2 115.0(4)
N1 C1 C3 124.6(5)
C2 C1 C3 120.4(5)
C2 C4 H4A 109.5
C2 C4 H4B 109.5
H4A C4 H4B 109.5
C2 C4 H4C 109.5
H4A C4 H4C 109.5
H4B C4 H4C 109.5
C19 C22 C17 85.7(4)
C19 C22 H22A 114.4
C17 C22 H22A 114.4
C19 C22 H22B 114.4
C17 C22 H22B 114.4
H22A C22 H22B 111.5
N2 C2 C1 114.1(4)
N2 C2 C4 126.7(5)
C1 C2 C4 119.2(4)
C18 C23 H23A 109.5
C18 C23 H23B 109.5
H23A C23 H23B 109.5
C18 C23 H23C 109.5
H23A C23 H23C 109.5
H23B C23 H23C 109.5
C1 C3 H3A 109.5
C1 C3 H3B 109.5
H3A C3 H3B 109.5
C1 C3 H3C 109.5
H3A C3 H3C 109.5
H3B C3 H3C 109.5
C20 C19 C22 107.8(4)
C20 C19 C18 112.8(4)
C22 C19 C18 87.9(4)
C20 C19 H19 115.1
C22 C19 H19 115.1
C18 C19 H19 115.1
C24 C18 C23 106.8(5)
C24 C18 C19 119.9(5)
C23 C18 C19 111.6(5)
C24 C18 C17 122.0(4)
C23 C18 C17 110.2(5)
C19 C18 C17 85.0(4)
C9 C10 C5 112.2(7)
C9 C10 H10A 109.2
C5 C10 H10A 109.2
C9 C10 H10B 109.2
C5 C10 H10B 109.2
H10A C10 H10B 107.9
C12 C7 C6 107.8(5)
C12 C7 C8 88.2(7)
C6 C7 C8 115.4(6)
C12 C7 H7 114.2
C6 C7 H7 114.2
C8 C7 H7 114.2
C11 C6 C5 111.8(6)
C11 C6 C7 114.5(6)
C5 C6 C7 109.9(6)
C11 C6 H6 106.7
C5 C6 H6 106.7
C7 C6 H6 106.7
C16 C17 C22 107.0(4)
C16 C17 C18 115.1(4)
C22 C17 C18 87.9(4)
C16 C17 H17 114.6
C22 C17 H17 114.6
C18 C17 H17 114.6
C7 C12 C9 85.9(6)
C7 C12 H12A 114.3
C9 C12 H12A 114.3
C7 C12 H12B 114.3
C9 C12 H12B 114.3
H12A C12 H12B 111.5
C14 C8 C13 105.0(6)
C14 C8 C7 122.9(8)
C13 C8 C7 111.5(7)
C14 C8 C9 120.4(8)
C13 C8 C9 111.0(8)
C7 C8 C9 85.2(6)
C8 C14 H14A 109.5
C8 C14 H14B 109.5
H14A C14 H14B 109.5
C8 C14 H14C 109.5
H14A C14 H14C 109.5
H14B C14 H14C 109.5
C8 C13 H13A 109.5
C8 C13 H13B 109.5
H13A C13 H13B 109.5
C8 C13 H13C 109.5
H13A C13 H13C 109.5
H13B C13 H13C 109.5
C6 C11 H11A 109.5
C6 C11 H11B 109.5
H11A C11 H11B 109.5
C6 C11 H11C 109.5
H11A C11 H11C 109.5
H11B C11 H11C 109.5
C10 C9 C8 112.9(7)
C10 C9 C12 107.6(6)
C8 C9 C12 86.4(7)
C10 C9 H9 115.5
C8 C9 H9 115.5
C12 C9 H9 115.5

loop_
_geom_bond_atom_site_label_1
_geom_bond_atom_site_label_2
_geom_bond_distance
Br1 Ni1 2.2813(9)
Ni1 N2 1.943(4)
Ni1 N1 1.955(4)
N1 C1 1.289(7)
N1 C5 1.470(7)
N2 C2 1.299(6)
N2 C15 1.475(6)
C15 C16 1.543(7)
C15 C20 1.562(7)
C15 H15 0.98(6)
C16 C21 1.527(7)
C16 C17 1.536(7)
C16 H16 0.92(6)
C20 C19 1.531(7)
C20 H20A 0.94(4)
C20 H20B 0.94(4)
C21 H21A 1.02(4)
C21 H21B 1.02(4)
C21 H21C 1.02(4)
C24 C18 1.524(8)
C24 H24A 0.97(4)
C24 H24B 0.97(4)
C24 H24C 0.97(4)
C5 C6 1.533(9)
C5 C10 1.557(11)
C5 H5 1.04(7)
C1 C2 1.480(7)
C1 C3 1.511(7)
C4 C2 1.495(7)
C4 H4A 0.94(4)
C4 H4B 0.94(4)
C4 H4C 0.94(4)
C22 C19 1.545(8)
C22 C17 1.548(8)
C22 H22A 0.95(5)
C22 H22B 0.95(5)
C23 C18 1.538(7)
C23 H23A 0.99(4)
C23 H23B 0.99(4)
C23 H23C 0.99(4)
C3 H3A 0.91(4)
C3 H3B 0.91(4)
C3 H3C 0.91(4)
C19 C18 1.557(8)
C19 H19 0.96(7)
C18 C17 1.556(8)
C10 C9 1.517(10)
C10 H10A 1.07(5)
C10 H10B 1.07(5)
C7 C12 1.519(13)
C7 C6 1.542(10)
C7 C8 1.545(12)
C7 H7 0.92(9)
C6 C11 1.508(11)
C6 H6 0.90(8)
C17 H17 0.92(7)
C12 C9 1.559(12)
C12 H12A 1.03(6)
C12 H12B 1.03(6)
C8 C14 1.537(11)
C8 C13 1.544(9)
C8 C9 1.555(12)
C14 H14A 0.99(6)
C14 H14B 0.99(6)
C14 H14C 0.99(6)
C13 H13A 1.01(6)
C13 H13B 1.01(6)
C13 H13C 1.01(6)
C11 H11A 1.04(5)
C11 H11B 1.04(5)
C11 H11C 1.04(5)
C9 H9 0.97(11)

loop_
_geom_torsion_atom_site_label_1
_geom_torsion_atom_site_label_2
_geom_torsion_atom_site_label_3
_geom_torsion_atom_site_label_4
_geom_torsion
C2 N2 C15 C16 138.2(5)
Ni1 N2 C15 C16 -45.5(5)
C2 N2 C15 C20 -94.3(5)
Ni1 N2 C15 C20 82.0(5)
N2 C15 C16 C21 -91.0(5)
C20 C15 C16 C21 144.2(4)
N2 C15 C16 C17 142.5(4)
C20 C15 C16 C17 17.7(6)
N2 C15 C20 C19 -141.2(4)
C16 C15 C20 C19 -16.1(6)
C1 N1 C5 C6 124.5(5)
Ni1 N1 C5 C6 -56.8(6)
C1 N1 C5 C10 -108.7(6)
Ni1 N1 C5 C10 70.0(5)
C5 N1 C1 C2 179.2(5)
Ni1 N1 C1 C2 0.3(6)
C5 N1 C1 C3 -0.8(8)
Ni1 N1 C1 C3 -179.7(4)
C15 N2 C2 C1 -178.9(4)
Ni1 N2 C2 C1 4.4(5)
C15 N2 C2 C4 1.8(8)
Ni1 N2 C2 C4 -174.8(4)
N1 C1 C2 N2 -3.2(7)
C3 C1 C2 N2 176.8(5)
N1 C1 C2 C4 176.2(5)
C3 C1 C2 C4 -3.9(7)
C15 C20 C19 C22 55.2(6)
C15 C20 C19 C18 -40.2(6)
C17 C22 C19 C20 -85.9(5)
C17 C22 C19 C18 27.4(4)
C20 C19 C18 C24 -43.2(7)
C22 C19 C18 C24 -151.6(5)
C20 C19 C18 C23 -169.2(5)
C22 C19 C18 C23 82.4(5)
C20 C19 C18 C17 81.1(5)
C22 C19 C18 C17 -27.3(4)
N1 C5 C10 C9 -146.2(5)
C6 C5 C10 C9 -22.1(7)
N1 C5 C6 C11 -84.5(6)
C10 C5 C6 C11 151.3(6)
N1 C5 C6 C7 147.2(5)
C10 C5 C6 C7 23.0(7)
C12 C7 C6 C11 170.9(7)
C8 C7 C6 C11 -92.4(9)
C12 C7 C6 C5 -62.3(7)
C8 C7 C6 C5 34.3(9)
C21 C16 C17 C22 175.7(4)
C15 C16 C17 C22 -59.0(6)
C21 C16 C17 C18 -88.5(6)
C15 C16 C17 C18 36.7(6)
C19 C22 C17 C16 88.2(5)
C19 C22 C17 C18 -27.5(4)
C24 C18 C17 C16 41.9(7)
C23 C18 C17 C16 168.3(5)
C19 C18 C17 C16 -80.5(5)
C24 C18 C17 C22 149.7(5)
C23 C18 C17 C22 -84.0(5)
C19 C18 C17 C22 27.3(4)
C6 C7 C12 C9 87.9(6)
C8 C7 C12 C9 -28.2(5)
C12 C7 C8 C14 151.7(8)
C6 C7 C8 C14 42.8(11)
C12 C7 C8 C13 -82.4(8)
C6 C7 C8 C13 168.7(8)
C12 C7 C8 C9 28.3(5)
C6 C7 C8 C9 -80.6(7)
C5 C10 C9 C8 -36.1(9)
C5 C10 C9 C12 57.5(8)
C14 C8 C9 C10 -45.6(11)
C13 C8 C9 C10 -168.7(8)
C7 C8 C9 C10 80.0(7)
C14 C8 C9 C12 -153.2(8)
C13 C8 C9 C12 83.7(8)
C7 C8 C9 C12 -27.6(5)
C7 C12 C9 C10 -84.8(7)
C7 C12 C9 C8 28.1(5)
